data_4070224
loop_
_publ_author_name
'Huynh, Han Vinh'
'Han, Yuan'
'Jothibasu, Ramasamy'
'Yang, Jie An'

_publ_section_title
;
 13C NMR Spectroscopic Determination of Ligand Donor Strengths Using
 N-Heterocyclic Carbene Complexes of Palladium(II)
;
_journal_issue 18
_journal_name_full Organometallics
_journal_page_first 5395
_journal_paper_doi 10.1021/om900667d
_journal_volume 28
_journal_year 2009
_chemical_formula_sum 'C37 H42 Br2 N4 O Pd'
_chemical_formula_weight 824.97
_chemical_name_systematic
; 
 ? 
;
_space_group_IT_number 2
_symmetry_space_group_name_Hall '-P 1'
_symmetry_space_group_name_H-M 'P -1'
_atom_sites_solution_hydrogens geom
_atom_sites_solution_primary direct
_atom_sites_solution_secondary difmap
_audit_creation_method SHELXL-97
_cell_angle_alpha 99.0530(10)
_cell_angle_beta 100.8210(10)
_cell_angle_gamma 105.3680(10)
_cell_formula_units_Z 2
_cell_length_a 10.8420(5)
_cell_length_b 13.1845(6)
_cell_length_c 13.5125(7)
_cell_measurement_temperature 223(2)
_cell_volume 1785.11(15)
_computing_structure_refinement 'SHELXL-97 (Sheldrick, 1997)'
_computing_structure_solution 'SHELXS-97 (Sheldrick, 1990)'
_diffrn_ambient_temperature 223(2)
_diffrn_measured_fraction_theta_full 0.998
_diffrn_measured_fraction_theta_max 0.998
_diffrn_radiation_monochromator graphite
_diffrn_radiation_source 'fine-focus sealed tube'
_diffrn_radiation_type MoK\a
_diffrn_radiation_wavelength 0.71073
_diffrn_reflns_av_R_equivalents 0.0335
_diffrn_reflns_av_sigmaI/netI 0.0413
_diffrn_reflns_limit_h_max 14
_diffrn_reflns_limit_h_min -14
_diffrn_reflns_limit_k_max 17
_diffrn_reflns_limit_k_min -17
_diffrn_reflns_limit_l_max 17
_diffrn_reflns_limit_l_min -17
_diffrn_reflns_number 23289
_diffrn_reflns_theta_full 27.50
_diffrn_reflns_theta_max 27.50
_diffrn_reflns_theta_min 1.57
_exptl_absorpt_coefficient_mu 2.792
_exptl_absorpt_correction_T_max 0.8075
_exptl_absorpt_correction_T_min 0.2453
_exptl_absorpt_correction_type multi-scan
_exptl_absorpt_process_details 'Sadabs,(Sheldrick 2001)'
_exptl_crystal_density_diffrn 1.535
_exptl_crystal_density_meas ?
_exptl_crystal_density_method 'not measured'
_exptl_crystal_F_000 832
_exptl_crystal_size_max 0.70
_exptl_crystal_size_mid 0.14
_exptl_crystal_size_min 0.08
_refine_diff_density_max 0.872
_refine_diff_density_min -0.597
_refine_diff_density_rms 0.086
_refine_ls_extinction_method none
_refine_ls_goodness_of_fit_ref 1.058
_refine_ls_hydrogen_treatment constr
_refine_ls_matrix_type full
_refine_ls_number_parameters 412
_refine_ls_number_reflns 8182
_refine_ls_number_restraints 0
_refine_ls_restrained_S_all 1.058
_refine_ls_R_factor_all 0.0504
_refine_ls_R_factor_gt 0.0343
_refine_ls_shift/su_max 0.001
_refine_ls_shift/su_mean 0.000
_refine_ls_structure_factor_coef Fsqd
_refine_ls_weighting_details 'calc w=1/[\s^2^(Fo^2^)+(0.0418P)^2^+0.2931P] where P=(Fo^2^+2Fc^2^)/3'
_refine_ls_weighting_scheme calc
_refine_ls_wR_factor_gt 0.0838
_refine_ls_wR_factor_ref 0.0910
_reflns_number_gt 6273
_reflns_number_total 8182
_reflns_threshold_expression >2sigma(I)
_cod_data_source_file om900667d_si_006.cif
_cod_data_source_block 10
_cod_depositor_comments
;
The following automatic conversions were performed:

'_exptl_crystal_density_meas' value 'not measured' was changed to '?'
- the value is perceived as not measured.

Automatic conversion script
Id: cif_fix_values 3008 2015-01-20 13:52:24Z robertas 
;
_cod_original_cell_volume 1785.10(15)
_cod_original_sg_symbol_H-M P-1
_cod_database_code 4070224

loop_
_symmetry_equiv_pos_as_xyz
'x, y, z'
'-x, -y, -z'

loop_
_atom_site_label
_atom_site_type_symbol
_atom_site_fract_x
_atom_site_fract_y
_atom_site_fract_z
_atom_site_U_iso_or_equiv
_atom_site_adp_type
_atom_site_occupancy
_atom_site_symmetry_multiplicity
_atom_site_calc_flag
_atom_site_refinement_flags
Pd1 Pd 0.130949(18) 0.297865(15) 0.243333(15) 0.02181(7) Uani 1 1 d .
Br1 Br 0.10795(3) 0.31363(3) 0.42015(2) 0.03931(9) Uani 1 1 d .
Br2 Br 0.14450(3) 0.28150(3) 0.06315(2) 0.04171(10) Uani 1 1 d .
N1 N -0.1601(2) 0.19178(17) 0.16776(17) 0.0257(5) Uani 1 1 d .
N2 N -0.1166(2) 0.36583(17) 0.19665(18) 0.0259(5) Uani 1 1 d .
N3 N 0.3620(2) 0.21304(17) 0.29106(18) 0.0242(5) Uani 1 1 d .
N4 N 0.4277(2) 0.38682(17) 0.34079(17) 0.0230(5) Uani 1 1 d .
C1 C -0.0614(3) 0.2858(2) 0.1997(2) 0.0257(6) Uani 1 1 d .
C2 C -0.2809(3) 0.2113(2) 0.1414(2) 0.0262(6) Uani 1 1 d .
C3 C -0.4089(3) 0.1433(2) 0.1008(2) 0.0334(7) Uani 1 1 d .
H3 H -0.4278 0.0679 0.0860 0.040 Uiso 1 1 calc R
C4 C -0.5072(3) 0.1916(3) 0.0829(2) 0.0356(7) Uani 1 1 d .
H4 H -0.5948 0.1479 0.0547 0.043 Uiso 1 1 calc R
C5 C -0.4805(3) 0.3024(3) 0.1054(2) 0.0343(7) Uani 1 1 d .
H5 H -0.5503 0.3321 0.0933 0.041 Uiso 1 1 calc R
C6 C -0.3530(3) 0.3704(2) 0.1452(2) 0.0293(6) Uani 1 1 d .
H6 H -0.3347 0.4457 0.1605 0.035 Uiso 1 1 calc R
C7 C -0.2537(2) 0.3229(2) 0.1615(2) 0.0244(6) Uani 1 1 d .
C8 C -0.0383(3) 0.4809(2) 0.2198(2) 0.0342(7) Uani 1 1 d .
H8 H 0.0558 0.4840 0.2351 0.041 Uiso 1 1 calc R
C9 C -0.0605(3) 0.5433(2) 0.3157(3) 0.0464(8) Uani 1 1 d .
H9A H -0.1523 0.5410 0.3042 0.070 Uiso 1 1 calc R
H9B H -0.0052 0.6176 0.3305 0.070 Uiso 1 1 calc R
H9C H -0.0381 0.5111 0.3737 0.070 Uiso 1 1 calc R
C10 C -0.0632(4) 0.5289(3) 0.1262(3) 0.0592(10) Uani 1 1 d .
H10A H -0.0540 0.4826 0.0665 0.089 Uiso 1 1 calc R
H10B H 0.0001 0.5998 0.1385 0.089 Uiso 1 1 calc R
H10C H -0.1517 0.5350 0.1136 0.089 Uiso 1 1 calc R
C11 C -0.1358(3) 0.0856(2) 0.1590(3) 0.0361(7) Uani 1 1 d .
H11 H -0.0409 0.0996 0.1898 0.043 Uiso 1 1 calc R
C12 C -0.1615(4) 0.0326(3) 0.0452(3) 0.0552(10) Uani 1 1 d .
H12A H -0.2511 0.0257 0.0103 0.083 Uiso 1 1 calc R
H12B H -0.1496 -0.0383 0.0393 0.083 Uiso 1 1 calc R
H12C H -0.1003 0.0767 0.0136 0.083 Uiso 1 1 calc R
C13 C -0.2116(4) 0.0168(3) 0.2208(3) 0.0572(10) Uani 1 1 d .
H13A H -0.1877 0.0550 0.2924 0.086 Uiso 1 1 calc R
H13B H -0.1901 -0.0505 0.2165 0.086 Uiso 1 1 calc R
H13C H -0.3054 0.0016 0.1931 0.086 Uiso 1 1 calc R
C14 C 0.3208(2) 0.3013(2) 0.2922(2) 0.0236(6) Uani 1 1 d .
C15 C 0.4954(3) 0.2415(2) 0.3406(2) 0.0251(6) Uani 1 1 d .
C16 C 0.5795(3) 0.1796(2) 0.3595(2) 0.0352(7) Uani 1 1 d .
H16 H 0.5504 0.1041 0.3381 0.042 Uiso 1 1 calc R
C17 C 0.7081(3) 0.2354(3) 0.4115(3) 0.0418(8) Uani 1 1 d .
H17 H 0.7683 0.1968 0.4262 0.050 Uiso 1 1 calc R
C18 C 0.7511(3) 0.3473(3) 0.4428(2) 0.0374(7) Uani 1 1 d .
H18 H 0.8396 0.3821 0.4780 0.045 Uiso 1 1 calc R
C19 C 0.6676(3) 0.4086(2) 0.4237(2) 0.0295(6) Uani 1 1 d .
H19 H 0.6969 0.4842 0.4444 0.035 Uiso 1 1 calc R
C20 C 0.5381(3) 0.3525(2) 0.3721(2) 0.0234(6) Uani 1 1 d .
C21 C 0.2796(3) 0.1041(2) 0.2388(2) 0.0299(6) Uani 1 1 d .
H21A H 0.3349 0.0655 0.2095 0.036 Uiso 1 1 calc R
H21B H 0.2130 0.1088 0.1811 0.036 Uiso 1 1 calc R
C22 C 0.2102(3) 0.0382(2) 0.3053(3) 0.0348(7) Uani 1 1 d .
C23 C 0.1135(3) -0.0584(3) 0.2560(3) 0.0489(9) Uani 1 1 d .
H23 H 0.0914 -0.0792 0.1836 0.059 Uiso 1 1 calc R
C24 C 0.0498(4) -0.1239(3) 0.3127(4) 0.0684(13) Uani 1 1 d .
H24 H -0.0144 -0.1898 0.2787 0.082 Uiso 1 1 calc R
C25 C 0.0791(4) -0.0941(4) 0.4174(5) 0.0763(15) Uani 1 1 d .
H25 H 0.0339 -0.1384 0.4555 0.092 Uiso 1 1 calc R
C26 C 0.1749(5) 0.0012(4) 0.4677(4) 0.0725(13) Uani 1 1 d .
H26 H 0.1963 0.0215 0.5401 0.087 Uiso 1 1 calc R
C27 C 0.2404(4) 0.0678(3) 0.4108(3) 0.0526(9) Uani 1 1 d .
H27 H 0.3054 0.1331 0.4451 0.063 Uiso 1 1 calc R
C28 C 0.4277(3) 0.4996(2) 0.3586(2) 0.0274(6) Uani 1 1 d .
H28A H 0.4699 0.5341 0.4312 0.033 Uiso 1 1 calc R
H28B H 0.3364 0.5013 0.3455 0.033 Uiso 1 1 calc R
C29 C 0.4980(3) 0.5633(2) 0.2918(2) 0.0263(6) Uani 1 1 d .
C30 C 0.4466(3) 0.5433(2) 0.1872(2) 0.0391(8) Uani 1 1 d .
H30 H 0.3668 0.4883 0.1565 0.047 Uiso 1 1 calc R
C31 C 0.5110(5) 0.6033(3) 0.1269(3) 0.0588(11) Uani 1 1 d .
H31 H 0.4752 0.5883 0.0553 0.071 Uiso 1 1 calc R
C32 C 0.6269(5) 0.6847(3) 0.1703(4) 0.0659(12) Uani 1 1 d .
H32 H 0.6707 0.7250 0.1288 0.079 Uiso 1 1 calc R
C33 C 0.6782(4) 0.7066(3) 0.2751(4) 0.0587(11) Uani 1 1 d .
H33 H 0.7571 0.7627 0.3054 0.070 Uiso 1 1 calc R
C34 C 0.6146(3) 0.6466(2) 0.3365(3) 0.0417(8) Uani 1 1 d .
H34 H 0.6502 0.6621 0.4081 0.050 Uiso 1 1 calc R
O1S O 0.4377(3) 0.9211(2) 0.2011(3) 0.0999(12) Uani 1 1 d .
C1S C 0.3741(4) 0.8401(3) 0.2197(4) 0.0659(12) Uani 1 1 d .
C2S C 0.3839(6) 0.8201(5) 0.3244(4) 0.114(2) Uani 1 1 d .
H2S1 H 0.4232 0.7626 0.3307 0.171 Uiso 1 1 calc R
H2S2 H 0.2966 0.7993 0.3373 0.171 Uiso 1 1 calc R
H2S3 H 0.4386 0.8852 0.3743 0.171 Uiso 1 1 calc R
C3S C 0.2762(5) 0.7554(4) 0.1331(4) 0.0858(15) Uani 1 1 d .
H3S1 H 0.2112 0.7855 0.0999 0.129 Uiso 1 1 calc R
H3S2 H 0.2326 0.6953 0.1601 0.129 Uiso 1 1 calc R
H3S3 H 0.3212 0.7305 0.0832 0.129 Uiso 1 1 calc R

loop_
_atom_site_aniso_label
_atom_site_aniso_U_11
_atom_site_aniso_U_22
_atom_site_aniso_U_33
_atom_site_aniso_U_23
_atom_site_aniso_U_13
_atom_site_aniso_U_12
Pd1 0.01481(10) 0.02358(11) 0.02527(12) 0.00356(8) 0.00371(8) 0.00469(8)
Br1 0.03099(17) 0.0528(2) 0.03107(17) 0.00513(14) 0.00750(13) 0.00996(15)
Br2 0.03334(18) 0.0580(2) 0.03210(18) 0.00916(15) 0.00808(14) 0.01142(16)
N1 0.0188(11) 0.0232(11) 0.0316(13) 0.0026(10) 0.0032(9) 0.0047(9)
N2 0.0185(11) 0.0250(11) 0.0319(13) 0.0050(10) 0.0052(10) 0.0041(9)
N3 0.0186(11) 0.0233(11) 0.0309(12) 0.0075(9) 0.0072(9) 0.0048(9)
N4 0.0186(11) 0.0250(11) 0.0259(12) 0.0066(9) 0.0055(9) 0.0066(9)
C1 0.0212(13) 0.0264(14) 0.0260(14) 0.0010(11) 0.0051(11) 0.0043(11)
C2 0.0175(13) 0.0311(14) 0.0264(14) 0.0031(12) 0.0037(11) 0.0044(11)
C3 0.0218(14) 0.0331(16) 0.0363(17) 0.0024(13) 0.0039(12) -0.0017(12)
C4 0.0138(13) 0.0513(19) 0.0346(17) 0.0073(14) 0.0024(12) 0.0015(13)
C5 0.0226(14) 0.0532(19) 0.0297(16) 0.0132(14) 0.0068(12) 0.0132(14)
C6 0.0247(14) 0.0376(16) 0.0284(15) 0.0118(13) 0.0082(12) 0.0103(12)
C7 0.0188(13) 0.0297(14) 0.0232(14) 0.0058(11) 0.0046(11) 0.0050(11)
C8 0.0211(14) 0.0247(14) 0.053(2) 0.0081(13) 0.0092(14) 0.0001(12)
C9 0.046(2) 0.0305(17) 0.050(2) -0.0043(15) 0.0038(17) 0.0050(15)
C10 0.067(3) 0.050(2) 0.062(3) 0.0261(19) 0.028(2) 0.0038(19)
C11 0.0246(15) 0.0239(14) 0.057(2) 0.0024(14) 0.0079(14) 0.0073(12)
C12 0.047(2) 0.0413(19) 0.064(2) -0.0165(18) 0.0117(19) 0.0071(17)
C13 0.054(2) 0.041(2) 0.091(3) 0.031(2) 0.027(2) 0.0219(18)
C14 0.0198(13) 0.0273(13) 0.0246(14) 0.0062(11) 0.0086(11) 0.0062(11)
C15 0.0215(13) 0.0318(14) 0.0255(14) 0.0097(12) 0.0079(11) 0.0105(11)
C16 0.0365(17) 0.0368(16) 0.0392(18) 0.0113(14) 0.0112(14) 0.0196(14)
C17 0.0310(17) 0.056(2) 0.0444(19) 0.0144(16) 0.0039(14) 0.0260(16)
C18 0.0211(15) 0.058(2) 0.0295(16) 0.0058(15) 0.0003(12) 0.0120(14)
C19 0.0230(14) 0.0369(16) 0.0260(15) 0.0034(12) 0.0056(12) 0.0068(12)
C20 0.0205(13) 0.0309(14) 0.0208(13) 0.0067(11) 0.0066(11) 0.0094(11)
C21 0.0252(14) 0.0246(14) 0.0370(17) 0.0033(12) 0.0072(13) 0.0049(12)
C22 0.0289(16) 0.0264(15) 0.057(2) 0.0160(14) 0.0177(15) 0.0126(12)
C23 0.0338(18) 0.0352(18) 0.080(3) 0.0192(18) 0.0172(18) 0.0083(15)
C24 0.042(2) 0.046(2) 0.131(4) 0.044(3) 0.032(3) 0.0122(18)
C25 0.060(3) 0.071(3) 0.139(5) 0.072(3) 0.064(3) 0.033(2)
C26 0.094(4) 0.077(3) 0.081(3) 0.049(3) 0.054(3) 0.043(3)
C27 0.063(2) 0.046(2) 0.060(2) 0.0246(18) 0.029(2) 0.0177(18)
C28 0.0260(14) 0.0249(14) 0.0311(15) 0.0013(12) 0.0071(12) 0.0103(12)
C29 0.0250(14) 0.0228(13) 0.0352(16) 0.0085(12) 0.0097(12) 0.0109(11)
C30 0.051(2) 0.0344(16) 0.0330(17) 0.0105(14) 0.0056(15) 0.0154(15)
C31 0.093(3) 0.052(2) 0.043(2) 0.0213(18) 0.022(2) 0.031(2)
C32 0.081(3) 0.058(3) 0.085(3) 0.045(2) 0.047(3) 0.029(2)
C33 0.037(2) 0.045(2) 0.097(3) 0.028(2) 0.022(2) 0.0056(16)
C34 0.0327(17) 0.0378(17) 0.050(2) 0.0125(15) 0.0021(15) 0.0073(14)
O1S 0.087(2) 0.0460(17) 0.176(4) 0.013(2) 0.071(3) 0.0169(17)
C1S 0.051(2) 0.046(2) 0.116(4) 0.016(2) 0.039(3) 0.028(2)
C2S 0.139(6) 0.130(5) 0.107(5) 0.033(4) 0.024(4) 0.098(5)
C3S 0.076(3) 0.061(3) 0.124(5) 0.018(3) 0.035(3) 0.022(3)

loop_
_atom_type_symbol
_atom_type_description
_atom_type_scat_dispersion_real
_atom_type_scat_dispersion_imag
_atom_type_scat_source
C C 0.0033 0.0016 'International Tables Vol C Tables 4.2.6.8 and 6.1.1.4'
H H 0.0000 0.0000 'International Tables Vol C Tables 4.2.6.8 and 6.1.1.4'
N N 0.0061 0.0033 'International Tables Vol C Tables 4.2.6.8 and 6.1.1.4'
Br Br -0.2901 2.4595 'International Tables Vol C Tables 4.2.6.8 and 6.1.1.4'
Pd Pd -0.9988 1.0072 'International Tables Vol C Tables 4.2.6.8 and 6.1.1.4'
O O 0.0106 0.0060 'International Tables Vol C Tables 4.2.6.8 and 6.1.1.4'

loop_
_geom_angle_atom_site_label_1
_geom_angle_atom_site_label_2
_geom_angle_atom_site_label_3
_geom_angle
C1 Pd1 C14 175.97(10)
C1 Pd1 Br1 88.00(8)
C14 Pd1 Br1 89.62(7)
C1 Pd1 Br2 89.64(8)
C14 Pd1 Br2 92.74(7)
Br1 Pd1 Br2 177.635(13)
C1 N1 C2 110.2(2)
C1 N1 C11 122.4(2)
C2 N1 C11 127.3(2)
C1 N2 C7 110.1(2)
C1 N2 C8 122.9(2)
C7 N2 C8 126.8(2)
C14 N3 C15 110.9(2)
C14 N3 C21 124.1(2)
C15 N3 C21 124.9(2)
C14 N4 C20 110.6(2)
C14 N4 C28 124.6(2)
C20 N4 C28 124.8(2)
N2 C1 N1 107.3(2)
N2 C1 Pd1 128.21(19)
N1 C1 Pd1 124.48(19)
C3 C2 N1 132.6(3)
C3 C2 C7 121.0(3)
N1 C2 C7 106.3(2)
C4 C3 C2 116.9(3)
C3 C4 C5 121.9(3)
C4 C5 C6 121.3(3)
C7 C6 C5 117.2(3)
C6 C7 C2 121.5(2)
C6 C7 N2 132.4(3)
C2 C7 N2 106.0(2)
N2 C8 C10 110.6(3)
N2 C8 C9 111.4(2)
C10 C8 C9 113.4(3)
N1 C11 C13 111.5(3)
N1 C11 C12 109.4(3)
C13 C11 C12 114.6(3)
N3 C14 N4 106.2(2)
N3 C14 Pd1 124.65(18)
N4 C14 Pd1 128.88(19)
C20 C15 C16 121.9(3)
C20 C15 N3 106.3(2)
C16 C15 N3 131.8(3)
C17 C16 C15 116.3(3)
C16 C17 C18 121.8(3)
C19 C18 C17 121.9(3)
C18 C19 C20 116.3(3)
C15 C20 C19 121.8(2)
C15 C20 N4 106.1(2)
C19 C20 N4 132.1(2)
N3 C21 C22 115.5(2)
C27 C22 C23 119.1(3)
C27 C22 C21 123.3(3)
C23 C22 C21 117.6(3)
C24 C23 C22 120.4(4)
C25 C24 C23 120.5(4)
C24 C25 C26 119.9(4)
C25 C26 C27 119.9(4)
C22 C27 C26 120.2(4)
N4 C28 C29 113.4(2)
C30 C29 C34 119.1(3)
C30 C29 C28 121.0(3)
C34 C29 C28 119.9(3)
C29 C30 C31 120.5(3)
C32 C31 C30 120.7(4)
C31 C32 C33 119.3(4)
C32 C33 C34 120.5(4)
C33 C34 C29 119.9(3)
O1S C1S C2S 123.5(5)
O1S C1S C3S 119.1(5)
C2S C1S C3S 117.4(4)

loop_
_geom_bond_atom_site_label_1
_geom_bond_atom_site_label_2
_geom_bond_distance
Pd1 C1 2.014(3)
Pd1 C14 2.026(3)
Pd1 Br1 2.4307(4)
Pd1 Br2 2.4458(4)
N1 C1 1.350(3)
N1 C2 1.392(3)
N1 C11 1.482(3)
N2 C1 1.346(3)
N2 C7 1.400(3)
N2 C8 1.480(3)
N3 C14 1.352(3)
N3 C15 1.397(3)
N3 C21 1.457(3)
N4 C14 1.354(3)
N4 C20 1.405(3)
N4 C28 1.468(3)
C2 C3 1.390(4)
C2 C7 1.394(4)
C3 C4 1.383(4)
C4 C5 1.383(4)
C5 C6 1.384(4)
C6 C7 1.382(4)
C8 C10 1.513(4)
C8 C9 1.516(4)
C11 C13 1.516(5)
C11 C12 1.526(5)
C15 C20 1.382(4)
C15 C16 1.390(4)
C16 C17 1.380(4)
C17 C18 1.392(4)
C18 C19 1.381(4)
C19 C20 1.387(4)
C21 C22 1.511(4)
C22 C27 1.368(5)
C22 C23 1.388(4)
C23 C24 1.380(5)
C24 C25 1.359(6)
C25 C26 1.376(6)
C26 C27 1.397(5)
C28 C29 1.502(4)
C29 C30 1.373(4)
C29 C34 1.392(4)
C30 C31 1.379(5)
C31 C32 1.374(6)
C32 C33 1.374(6)
C33 C34 1.386(5)
O1S C1S 1.199(5)
C1S C2S 1.469(7)
C1S C3S 1.495(6)
